data_4323899
loop_
_publ_author_name
'Jane E. Varey'
'Gert J. Lamprecht'
'Vladimir P. Fedin'
'Alvin Holder'
'William Clegg'
'Mark R. J. Elsegood'
'A. Geoffrey Sykes'

_publ_section_title
;
 Interconversion and Reactivity of Two Heterometallic Tin-Containing
 Cuboidal Clusters from [Mo3S4(H2O)9]4+: X-ray Structure of the Single
 Cube with an Mo3SnS4 Core
;
_journal_name_full 'Inorganic Chemistry'
_journal_page_first 5525
_journal_page_last 5530
_journal_paper_doi 10.1021/ic951659m
_journal_volume 35
_journal_year 1996
_chemical_formula_sum 'C21 H49 Cl3 Mo3 N15 O0.5 S13 Sn'
_chemical_formula_weight 1449.39
_chemical_name_systematic
;
 ?
;
_space_group_IT_number 15
_symmetry_cell_setting monoclinic
_symmetry_space_group_name_Hall '-C 2yc'
_symmetry_space_group_name_H-M 'C 1 2/c 1'
_atom_sites_solution_hydrogens geom
_atom_sites_solution_primary direct
_atom_sites_solution_secondary difmap
_audit_creation_method SHELXL
_cell_angle_alpha 90.00
_cell_angle_beta 94.449(9)
_cell_angle_gamma 90.00
_cell_formula_units_Z 8
_cell_length_a 42.258(14)
_cell_length_b 11.907(3)
_cell_length_c 21.472(5)
_cell_measurement_reflns_used 170
_cell_measurement_temperature 160(2)
_cell_measurement_theta_max 23.25
_cell_measurement_theta_min 2.0
_cell_volume 10771(5)
_computing_cell_refinement 'Siemens SMART'
_computing_data_collection 'Siemens SMART'
_computing_data_reduction 'Siemens SAINT'
_computing_molecular_graphics 'Siemens SHELXTL'
_computing_publication_material 'SHELXTL and local programs'
_computing_structure_refinement 'Siemens SHELXTL'
_computing_structure_solution 'Siemens SHELXTL'
_diffrn_ambient_temperature 160(2)
_diffrn_measurement_device 'Siemens SMART CCD diffractometer'
_diffrn_measurement_method '\w rotation with narrow frames'
_diffrn_radiation_monochromator graphite
_diffrn_radiation_source 'fine-focus sealed tube'
_diffrn_radiation_type MoK\a
_diffrn_radiation_wavelength 0.71073
_diffrn_reflns_av_R_equivalents 0.0609
_diffrn_reflns_av_sigmaI/netI 0.0535
_diffrn_reflns_limit_h_max 46
_diffrn_reflns_limit_h_min -43
_diffrn_reflns_limit_k_max 12
_diffrn_reflns_limit_k_min -13
_diffrn_reflns_limit_l_max 22
_diffrn_reflns_limit_l_min -23
_diffrn_reflns_number 21116
_diffrn_reflns_theta_max 23.26
_diffrn_reflns_theta_min 0.97
_exptl_absorpt_coefficient_mu 1.830
_exptl_absorpt_correction_T_max 0.8192
_exptl_absorpt_correction_T_min 0.6917
_exptl_absorpt_correction_type empirical
_exptl_crystal_colour black
_exptl_crystal_density_diffrn 1.788
_exptl_crystal_description plate
_exptl_crystal_F_000 5752
_exptl_crystal_size_max 0.28
_exptl_crystal_size_mid 0.24
_exptl_crystal_size_min 0.08
_refine_diff_density_max 1.048
_refine_diff_density_min -0.738
_refine_diff_density_rms 0.153
_refine_ls_extinction_method none
_refine_ls_goodness_of_fit_all 1.434
_refine_ls_goodness_of_fit_obs 1.461
_refine_ls_matrix_type full
_refine_ls_number_parameters 542
_refine_ls_number_reflns 7725
_refine_ls_number_restraints 90
_refine_ls_restrained_S_all 1.441
_refine_ls_restrained_S_obs 1.452
_refine_ls_R_factor_all 0.0934
_refine_ls_R_factor_obs 0.0817
_refine_ls_shift/esd_max -0.005
_refine_ls_shift/esd_mean 0.000
_refine_ls_structure_factor_coef Fsqd
_refine_ls_weighting_details 'w=1/[\s^2^(Fo^2^)+(0.0000P)^2^+301.4003P] where P=(Fo^2^+2Fc^2^)/3'
_refine_ls_weighting_scheme calc
_refine_ls_wR_factor_all 0.1563
_refine_ls_wR_factor_obs 0.1518
_reflns_number_observed 7193
_reflns_number_total 7728
_reflns_observed_criterion >2sigma(I)
_cod_data_source_file ic951659m.cif
_cod_data_source_block ags12
_cod_depositor_comments
;
The following automatic conversions were performed:

'_refine_ls_weighting_scheme' value 'calc
w=1/[\s^2^(Fo^2^)+(0.0000P)^2^+301.4003P] where P=(Fo^2^+2Fc^2^)/3'
was changed to 'calc'. New tag '_refine_ls_weighting_details' was
created. The value of the new tag was set to
'w=1/[\s^2^(Fo^2^)+(0.0000P)^2^+301.4003P] where P=(Fo^2^+2Fc^2^)/3'.

Automatic conversion script
Id: cif_fix_values 3143 2015-03-26 13:38:13Z robertas 
;
_cod_original_cell_volume 10771.4(51)
_cod_original_formula_sum 'C21 H49 Cl3 Mo3 N15 O0.50 S13 Sn'
_cod_database_code 4323899

loop_
_symmetry_equiv_pos_as_xyz
'x, y, z'
'-x, y, -z+1/2'
'x+1/2, y+1/2, z'
'-x+1/2, y+1/2, -z+1/2'
'-x, -y, -z'
'x, -y, z-1/2'
'-x+1/2, -y+1/2, -z'
'x+1/2, -y+1/2, z-1/2'

loop_
_atom_site_aniso_label
_atom_site_aniso_U_11
_atom_site_aniso_U_22
_atom_site_aniso_U_33
_atom_site_aniso_U_23
_atom_site_aniso_U_13
_atom_site_aniso_U_12
Mo1 0.0229(5) 0.0205(5) 0.0254(5) -0.0020(4) 0.0047(4) 0.0014(4)
Mo2 0.0235(5) 0.0216(5) 0.0200(5) -0.0008(4) 0.0046(4) 0.0015(4)
Mo3 0.0234(5) 0.0219(5) 0.0222(5) 0.0005(4) 0.0013(4) -0.0001(4)
S10 0.0246(15) 0.021(2) 0.028(2) 0.0032(13) 0.0068(12) 0.0007(12)
S11 0.0246(15) 0.029(2) 0.027(2) -0.0023(13) 0.0035(12) 0.0014(13)
S12 0.030(2) 0.022(2) 0.029(2) 0.0026(13) 0.0028(13) 0.0028(13)
S13 0.034(2) 0.031(2) 0.024(2) -0.0037(13) 0.0084(13) -0.0039(14)
Sn1 0.0370(5) 0.0338(5) 0.0267(5) -0.0012(4) 0.0086(4) -0.0092(4)
Cl1 0.141(4) 0.066(3) 0.032(2) 0.017(2) -0.022(2) -0.052(3)
Cl2 0.075(3) 0.081(3) 0.105(4) -0.031(3) 0.056(3) -0.019(3)
Cl3 0.043(2) 0.042(2) 0.047(2) -0.002(2) 0.006(2) -0.012(2)
N1 0.032(6) 0.037(6) 0.031(6) -0.005(5) 0.002(5) -0.005(5)
C1 0.032(7) 0.037(8) 0.032(7) -0.012(6) 0.004(6) 0.003(6)
S1 0.033(2) 0.075(3) 0.061(2) -0.022(2) 0.008(2) 0.018(2)
N2 0.025(6) 0.026(6) 0.046(7) 0.004(5) 0.004(5) -0.008(5)
C2 0.050(9) 0.043(9) 0.054(9) 0.007(8) 0.014(7) 0.011(7)
S2 0.102(4) 0.102(4) 0.086(4) 0.044(3) -0.010(3) 0.050(3)
N3 0.027(6) 0.038(7) 0.044(7) -0.003(5) 0.008(5) 0.003(5)
C3 0.021(6) 0.040(8) 0.030(7) -0.007(6) 0.007(5) -0.002(6)
S3 0.051(2) 0.023(2) 0.067(2) -0.005(2) 0.021(2) -0.006(2)
N4 0.023(5) 0.038(6) 0.032(6) -0.008(5) 0.005(5) -0.004(5)
C4 0.044(8) 0.045(8) 0.035(8) -0.003(7) 0.022(6) -0.016(7)
S4 0.094(3) 0.099(4) 0.051(3) -0.036(3) 0.024(2) -0.061(3)
N5 0.025(5) 0.036(6) 0.029(6) 0.000(5) 0.006(4) -0.007(5)
C5 0.022(6) 0.040(8) 0.034(7) -0.004(6) 0.010(5) -0.002(6)
S5 0.046(2) 0.080(3) 0.036(2) 0.029(2) 0.006(2) 0.001(2)
N6 0.030(6) 0.031(6) 0.032(6) 0.000(5) -0.008(5) -0.001(5)
C6 0.029(7) 0.022(6) 0.035(7) -0.007(6) 0.001(6) 0.002(5)
S6 0.033(2) 0.057(2) 0.052(2) -0.022(2) 0.015(2) 0.004(2)
N7 0.044(6) 0.036(6) 0.023(6) 0.002(5) -0.005(5) -0.004(5)
C7 0.040(7) 0.045(8) 0.024(7) -0.007(6) 0.008(6) 0.005(6)
S7 0.067(3) 0.108(4) 0.029(2) 0.018(2) 0.005(2) 0.042(3)
N8 0.030(6) 0.026(6) 0.034(6) -0.002(5) 0.005(5) -0.002(5)
C8 0.032(7) 0.028(7) 0.023(6) 0.012(6) 0.002(5) 0.009(6)
S8 0.040(2) 0.038(2) 0.047(2) -0.015(2) 0.006(2) -0.011(2)
N9 0.031(6) 0.033(6) 0.028(6) -0.006(5) -0.001(5) -0.002(5)
C9 0.032(7) 0.024(7) 0.041(7) -0.002(6) -0.005(6) -0.007(6)
S9 0.025(2) 0.065(3) 0.104(3) -0.037(3) 0.009(2) 0.001(2)
N10A 0.077(35) 0.119(36) 0.085(38) 0.001(33) 0.013(31) -0.046(36)
C10A 0.078(44) 0.142(48) 0.079(43) -0.024(37) 0.023(36) -0.044(44)
C11A 0.070(38) 0.113(36) 0.094(39) -0.012(29) 0.029(32) 0.006(31)
N10B 0.092(14) 0.120(15) 0.051(11) 0.004(11) 0.025(10) -0.033(11)
C10B 0.110(20) 0.161(22) 0.060(14) -0.008(14) 0.000(13) -0.102(18)
C11B 0.067(15) 0.138(17) 0.080(17) -0.026(16) 0.013(14) -0.005(15)
N11 0.035(7) 0.085(10) 0.058(8) -0.008(7) 0.012(6) 0.001(7)
C12 0.062(11) 0.077(13) 0.108(15) -0.040(12) 0.024(10) -0.003(10)
C13 0.030(8) 0.116(16) 0.083(13) -0.022(12) 0.020(8) -0.017(9)
N12 0.076(10) 0.090(11) 0.036(7) -0.031(8) -0.004(6) -0.016(8)
C14 0.047(9) 0.055(10) 0.063(10) -0.001(8) 0.021(8) 0.006(8)
C15 0.109(16) 0.045(11) 0.100(15) 0.001(11) 0.035(12) 0.007(11)
N13 0.053(7) 0.063(9) 0.041(7) -0.014(6) 0.006(6) 0.006(7)
C16 0.049(9) 0.103(14) 0.051(10) 0.000(10) -0.002(8) 0.026(10)
C17 0.063(10) 0.069(11) 0.054(10) -0.008(9) 0.006(8) -0.013(9)
N14 0.036(7) 0.026(6) 0.112(11) -0.011(7) 0.021(7) -0.001(5)
C18 0.066(11) 0.045(10) 0.145(18) 0.024(11) 0.065(12) 0.011(9)
C19 0.061(11) 0.062(12) 0.141(19) -0.056(13) 0.008(12) 0.001(9)
N15 0.038(6) 0.045(7) 0.056(8) -0.020(6) 0.020(6) -0.001(5)
C20 0.039(8) 0.054(10) 0.063(10) -0.007(8) 0.007(7) -0.001(7)
C21 0.044(9) 0.134(18) 0.071(12) -0.063(12) 0.025(8) -0.025(10)
O1 0.025(11) 0.033(9) 0.035(11) 0.007(7) -0.003(7) 0.001(7)

loop_
_atom_site_label
_atom_site_type_symbol
_atom_site_fract_x
_atom_site_fract_y
_atom_site_fract_z
_atom_site_U_iso_or_equiv
_atom_site_thermal_displace_type
_atom_site_occupancy
_atom_site_calc_flag
_atom_site_refinement_flags
_atom_site_disorder_group
Mo1 Mo 0.36017(2) 0.48183(8) 0.55359(5) 0.0228(2) Uani 1 d . .
Mo2 Mo 0.37612(2) 0.29878(8) 0.48677(4) 0.0216(2) Uani 1 d . .
Mo3 Mo 0.41376(2) 0.36197(8) 0.58985(4) 0.0225(2) Uani 1 d . .
S10 S 0.40549(6) 0.4654(2) 0.49689(13) 0.0242(6) Uani 1 d . .
S11 S 0.32711(7) 0.3275(2) 0.52840(13) 0.0267(7) Uani 1 d . .
S12 S 0.39092(7) 0.1838(2) 0.57287(14) 0.0269(7) Uani 1 d . .
S13 S 0.37306(7) 0.4081(3) 0.65267(13) 0.0294(7) Uani 1 d . .
Sn1 Sn 0.34040(2) 0.22227(7) 0.63678(4) 0.0322(2) Uani 1 d . .
Cl1 Cl 0.36500(13) 0.1394(4) 0.7338(2) 0.081(2) Uani 1 d . .
Cl2 Cl 0.29369(11) 0.2887(4) 0.6864(2) 0.084(2) Uani 1 d . .
Cl3 Cl 0.31400(8) 0.0414(3) 0.6097(2) 0.0443(8) Uani 1 d . .
N1 N 0.3197(2) 0.5492(9) 0.5968(5) 0.033(2) Uani 1 d . .
C1 C 0.2985(3) 0.5808(11) 0.6228(6) 0.033(3) Uani 1 d . .
S1 S 0.26697(8) 0.6295(4) 0.6556(2) 0.0558(11) Uani 1 d . .
N2 N 0.3374(2) 0.5731(9) 0.4761(5) 0.032(2) Uani 1 d . .
C2 C 0.3246(3) 0.6307(13) 0.4397(7) 0.049(4) Uani 1 d . .
S2 S 0.30612(14) 0.7145(5) 0.3892(3) 0.097(2) Uani 1 d . .
N3 N 0.3785(2) 0.6466(10) 0.5770(5) 0.036(3) Uani 1 d . .
C3 C 0.3841(3) 0.7424(11) 0.5804(5) 0.030(3) Uani 1 d . .
S3 S 0.39075(9) 0.8777(3) 0.5817(2) 0.0462(9) Uani 1 d . .
N4 N 0.3527(2) 0.1525(9) 0.4428(5) 0.031(2) Uani 1 d . .
C4 C 0.3398(3) 0.0984(12) 0.4039(6) 0.040(3) Uani 1 d . .
S4 S 0.32200(12) 0.0228(5) 0.3481(2) 0.081(2) Uani 1 d . .
N5 N 0.3606(2) 0.3686(9) 0.3978(5) 0.030(2) Uani 1 d . .
C5 C 0.3564(3) 0.4174(11) 0.3507(6) 0.031(3) Uani 1 d . .
S5 S 0.35147(9) 0.4882(4) 0.2864(2) 0.0544(11) Uani 1 d . .
N6 N 0.4151(2) 0.2339(8) 0.4366(5) 0.031(2) Uani 1 d . .
C6 C 0.4332(3) 0.1953(10) 0.4051(6) 0.029(3) Uani 1 d . .
S6 S 0.45838(8) 0.1437(3) 0.3593(2) 0.0466(9) Uani 1 d . .
N7 N 0.4352(2) 0.2880(9) 0.6747(5) 0.034(2) Uani 1 d . .
C7 C 0.4433(3) 0.2538(11) 0.7227(6) 0.036(3) Uani 1 d . .
S7 S 0.45640(10) 0.2059(4) 0.7929(2) 0.0678(14) Uani 1 d . .
N8 N 0.4392(2) 0.5075(9) 0.6264(5) 0.030(2) Uani 1 d . .
C8 C 0.4480(3) 0.5904(11) 0.6496(5) 0.028(3) Uani 1 d . .
S8 S 0.46224(8) 0.7028(3) 0.6855(2) 0.0413(8) Uani 1 d . .
N9 N 0.4583(2) 0.3167(8) 0.5559(4) 0.031(2) Uani 1 d . .
C9 C 0.4829(3) 0.2936(10) 0.5382(6) 0.033(3) Uani 1 d . .
S9 S 0.51726(8) 0.2650(4) 0.5132(2) 0.0645(13) Uani 1 d . .
N10A N 0.2669(26) 0.0437(88) 0.4462(56) 0.093(20) Uani 0.16(2) d PDU 1
H10A H 0.2650(26) -0.0090(88) 0.4147(56) 0.112 Uiso 0.16(2) calc PR 1
H10B H 0.2874(26) 0.0400(88) 0.4639(56) 0.112 Uiso 0.16(2) calc PR 1
C10A C 0.2452(29) 0.0117(121) 0.4943(51) 0.098(23) Uani 0.16(2) d PDU 1
H10C H 0.2505(29) -0.0641(121) 0.5097(51) 0.148 Uiso 0.16(2) calc PR 1
H10D H 0.2232(29) 0.0130(121) 0.4760(51) 0.148 Uiso 0.16(2) calc PR 1
H10E H 0.2476(29) 0.0651(121) 0.5291(51) 0.148 Uiso 0.16(2) calc PR 1
C11A C 0.2619(28) 0.1569(90) 0.4175(60) 0.091(26) Uani 0.16(2) d PDU 1
H11A H 0.2775(28) 0.1693(90) 0.3868(60) 0.137 Uiso 0.16(2) calc PR 1
H11B H 0.2645(28) 0.2144(90) 0.4502(60) 0.137 Uiso 0.16(2) calc PR 1
H11C H 0.2405(28) 0.1614(90) 0.3968(60) 0.137 Uiso 0.16(2) calc PR 1
N10B N 0.2775(5) -0.0210(17) 0.4712(8) 0.087(6) Uani 0.84(2) d PDU 2
H10F H 0.2779(5) -0.0488(17) 0.4313(8) 0.104 Uiso 0.84(2) calc PR 2
H10G H 0.2981(5) -0.0168(17) 0.4881(8) 0.104 Uiso 0.84(2) calc PR 2
C10B C 0.2605(6) -0.1011(23) 0.5079(10) 0.111(11) Uani 0.84(2) d PDU 2
H10H H 0.2710(6) -0.1743(23) 0.5076(10) 0.166 Uiso 0.84(2) calc PR 2
H10I H 0.2386(6) -0.1087(23) 0.4896(10) 0.166 Uiso 0.84(2) calc PR 2
H10J H 0.2603(6) -0.0741(23) 0.5509(10) 0.166 Uiso 0.84(2) calc PR 2
C11B C 0.2639(6) 0.0966(20) 0.4672(12) 0.095(8) Uani 0.84(2) d PDU 2
H11D H 0.2770(6) 0.1435(20) 0.4417(12) 0.142 Uiso 0.84(2) calc PR 2
H11E H 0.2639(6) 0.1285(20) 0.5092(12) 0.142 Uiso 0.84(2) calc PR 2
H11F H 0.2422(6) 0.0940(20) 0.4479(12) 0.142 Uiso 0.84(2) calc PR 2
N11 N 0.2737(2) 0.4935(11) 0.7900(6) 0.059(4) Uani 1 d D .
H11D H 0.2775(2) 0.5224(11) 0.7515(6) 0.071 Uiso 1 calc R .
H11E H 0.2898(2) 0.4441(11) 0.8014(6) 0.071 Uiso 1 calc R .
C12 C 0.2749(4) 0.5871(15) 0.8359(9) 0.081(6) Uani 1 d D .
H12A H 0.2956(4) 0.6238(15) 0.8369(9) 0.122 Uiso 1 calc R .
H12B H 0.2715(4) 0.5574(15) 0.8774(9) 0.122 Uiso 1 calc R .
H12C H 0.2582(4) 0.6418(15) 0.8236(9) 0.122 Uiso 1 calc R .
C13 C 0.2434(3) 0.4301(16) 0.7835(8) 0.076(6) Uani 1 d D .
H13A H 0.2449(3) 0.3705(16) 0.7524(8) 0.113 Uiso 1 calc R .
H13B H 0.2260(3) 0.4811(16) 0.7700(8) 0.113 Uiso 1 calc R .
H13C H 0.2393(3) 0.3967(16) 0.8238(8) 0.113 Uiso 1 calc R .
N12 N 0.3889(3) 0.1895(12) 0.8729(5) 0.068(4) Uani 1 d . .
H12D H 0.3959(3) 0.1953(12) 0.8335(5) 0.081 Uiso 1 calc R .
H12E H 0.3672(3) 0.1818(12) 0.8685(5) 0.081 Uiso 1 calc R .
C14 C 0.3964(3) 0.2916(13) 0.9059(7) 0.054(4) Uani 1 d . .
H14A H 0.3864(3) 0.3549(13) 0.8828(7) 0.081 Uiso 1 calc R .
H14B H 0.4195(3) 0.3023(13) 0.9098(7) 0.081 Uiso 1 calc R .
H14C H 0.3885(3) 0.2877(13) 0.9476(7) 0.081 Uiso 1 calc R .
C15 C 0.4024(5) 0.0890(14) 0.9020(9) 0.083(6) Uani 1 d . .
H15A H 0.3960(5) 0.0236(14) 0.8763(9) 0.124 Uiso 1 calc R .
H15B H 0.3946(5) 0.0804(14) 0.9436(9) 0.124 Uiso 1 calc R .
H15C H 0.4256(5) 0.0950(14) 0.9059(9) 0.124 Uiso 1 calc R .
N13 N 0.3589(3) -0.1239(11) 0.7181(5) 0.052(3) Uani 1 d . .
H13D H 0.3495(3) -0.0639(11) 0.7363(5) 0.063 Uiso 1 calc R .
H13E H 0.3650(3) -0.1004(11) 0.6800(5) 0.063 Uiso 1 calc R .
C16 C 0.3882(3) -0.1565(16) 0.7585(7) 0.068(5) Uani 1 d . .
H16A H 0.4027(3) -0.0921(16) 0.7630(7) 0.102 Uiso 1 calc R .
H16B H 0.3989(3) -0.2189(16) 0.7390(7) 0.102 Uiso 1 calc R .
H16C H 0.3822(3) -0.1796(16) 0.7997(7) 0.102 Uiso 1 calc R .
C17 C 0.3354(4) -0.2137(14) 0.7078(7) 0.062(4) Uani 1 d . .
H17A H 0.3172(4) -0.1857(14) 0.6812(7) 0.093 Uiso 1 calc R .
H17B H 0.3283(4) -0.2380(14) 0.7480(7) 0.093 Uiso 1 calc R .
H17C H 0.3449(4) -0.2774(14) 0.6872(7) 0.093 Uiso 1 calc R .
N14 N 0.4668(3) 0.9385(9) 0.6009(6) 0.057(4) Uani 1 d . .
H14D H 0.4843(3) 0.8930(9) 0.5996(6) 0.069 Uiso 1 calc R .
H14E H 0.4491(3) 0.8932(9) 0.5987(6) 0.069 Uiso 1 calc R .
C18 C 0.4650(4) 1.0147(14) 0.5460(9) 0.082(6) Uani 1 d . .
H18A H 0.4637(4) 0.9700(14) 0.5076(9) 0.123 Uiso 1 calc R .
H18B H 0.4840(4) 1.0621(14) 0.5476(9) 0.123 Uiso 1 calc R .
H18C H 0.4461(4) 1.0622(14) 0.5467(9) 0.123 Uiso 1 calc R .
C19 C 0.4688(4) 1.0005(15) 0.6614(10) 0.088(7) Uani 1 d . .
H19A H 0.4699(4) 0.9467(15) 0.6960(10) 0.132 Uiso 1 calc R .
H19B H 0.4500(4) 1.0479(15) 0.6635(10) 0.132 Uiso 1 calc R .
H19C H 0.4879(4) 1.0477(15) 0.6644(10) 0.132 Uiso 1 calc R .
N15 N 0.5333(2) 0.5698(10) 0.6651(5) 0.045(3) Uani 1 d . .
H15D H 0.5205(2) 0.5385(10) 0.6932(5) 0.054 Uiso 1 calc R .
H15E H 0.5306(2) 0.6465(10) 0.6663(5) 0.054 Uiso 1 calc R .
C20 C 0.5667(3) 0.5436(13) 0.6849(7) 0.052(4) Uani 1 d . .
H20A H 0.5720(3) 0.5730(13) 0.7271(7) 0.078 Uiso 1 calc R .
H20B H 0.5806(3) 0.5783(13) 0.6559(7) 0.078 Uiso 1 calc R .
H20C H 0.5698(3) 0.4620(13) 0.6850(7) 0.078 Uiso 1 calc R .
C21 C 0.5228(3) 0.5299(17) 0.6028(7) 0.082(7) Uani 1 d . .
H21A H 0.5005(3) 0.5505(17) 0.5930(7) 0.123 Uiso 1 calc R .
H21B H 0.5250(3) 0.4481(17) 0.6012(7) 0.123 Uiso 1 calc R .
H21C H 0.5359(3) 0.5644(17) 0.5721(7) 0.123 Uiso 1 calc R .
O1 O 0.4929(4) 0.4359(13) 0.7297(7) 0.031(4) Uani 0.50 d P .

loop_
_atom_type_symbol
_atom_type_description
_atom_type_scat_dispersion_real
_atom_type_scat_dispersion_imag
_atom_type_scat_source
C C 0.0033 0.0016 'International Tables Vol C Tables 4.2.6.8 and 6.1.1.4'
H H 0.0000 0.0000 'International Tables Vol C Tables 4.2.6.8 and 6.1.1.4'
N N 0.0061 0.0033 'International Tables Vol C Tables 4.2.6.8 and 6.1.1.4'
S S 0.1246 0.1234 'International Tables Vol C Tables 4.2.6.8 and 6.1.1.4'
Cl Cl 0.1484 0.1585 'International Tables Vol C Tables 4.2.6.8 and 6.1.1.4'
Mo Mo -1.6832 0.6857 'International Tables Vol C Tables 4.2.6.8 and 6.1.1.4'
Sn Sn -0.6537 1.4246 'International Tables Vol C Tables 4.2.6.8 and 6.1.1.4'
O O 0.0106 0.0060 'International Tables Vol C Tables 4.2.6.8 and 6.1.1.4'

loop_
_geom_angle_atom_site_label_1
_geom_angle_atom_site_label_2
_geom_angle_atom_site_label_3
_geom_angle
_geom_angle_site_symmetry_1
_geom_angle_site_symmetry_3
_geom_angle_publ_flag
N2 Mo1 N3 81.5(4) . . ?
N2 Mo1 N1 79.7(4) . . ?
N3 Mo1 N1 81.1(4) . . ?
N2 Mo1 S13 163.1(3) . . ?
N3 Mo1 S13 94.4(3) . . ?
N1 Mo1 S13 83.4(3) . . ?
N2 Mo1 S11 89.7(3) . . ?
N3 Mo1 S11 164.6(3) . . ?
N1 Mo1 S11 85.0(3) . . ?
S13 Mo1 S11 90.46(11) . . ?
N2 Mo1 S10 88.6(3) . . ?
N3 Mo1 S10 84.5(3) . . ?
N1 Mo1 S10 162.6(3) . . ?
S13 Mo1 S10 107.42(11) . . ?
S11 Mo1 S10 108.02(11) . . ?
N2 Mo1 Mo2 96.4(3) . . ?
N3 Mo1 Mo2 138.8(3) . . ?
N1 Mo1 Mo2 139.4(3) . . ?
S13 Mo1 Mo2 97.46(8) . . ?
S11 Mo1 Mo2 54.46(7) . . ?
S10 Mo1 Mo2 54.33(8) . . ?
N2 Mo1 Mo3 142.6(3) . . ?
N3 Mo1 Mo3 97.7(3) . . ?
N1 Mo1 Mo3 137.4(3) . . ?
S13 Mo1 Mo3 54.10(8) . . ?
S11 Mo1 Mo3 97.00(8) . . ?
S10 Mo1 Mo3 54.28(8) . . ?
Mo2 Mo1 Mo3 59.97(4) . . ?
N5 Mo2 N6 83.5(4) . . ?
N5 Mo2 N4 80.0(4) . . ?
N6 Mo2 N4 80.7(3) . . ?
N5 Mo2 S10 82.9(3) . . ?
N6 Mo2 S10 86.0(3) . . ?
N4 Mo2 S10 159.4(3) . . ?
N5 Mo2 S11 93.8(3) . . ?
N6 Mo2 S11 164.8(3) . . ?
N4 Mo2 S11 84.1(2) . . ?
S10 Mo2 S11 108.59(11) . . ?
N5 Mo2 S12 167.2(3) . . ?
N6 Mo2 S12 91.0(3) . . ?
N4 Mo2 S12 87.7(3) . . ?
S10 Mo2 S12 108.32(11) . . ?
S11 Mo2 S12 88.52(11) . . ?
N5 Mo2 Mo1 95.1(3) . . ?
N6 Mo2 Mo1 140.5(3) . . ?
N4 Mo2 Mo1 138.1(2) . . ?
S10 Mo2 Mo1 54.82(7) . . ?
S11 Mo2 Mo1 54.56(8) . . ?
S12 Mo2 Mo1 96.53(8) . . ?
N5 Mo2 Mo3 137.4(3) . . ?
N6 Mo2 Mo3 94.8(2) . . ?
N4 Mo2 Mo3 142.0(3) . . ?
S10 Mo2 Mo3 54.53(8) . . ?
S11 Mo2 Mo3 97.31(8) . . ?
S12 Mo2 Mo3 54.47(8) . . ?
Mo1 Mo2 Mo3 60.29(4) . . ?
N9 Mo3 N8 84.3(4) . . ?
N9 Mo3 N7 82.1(4) . . ?
N8 Mo3 N7 81.7(4) . . ?
N9 Mo3 S13 164.6(3) . . ?
N8 Mo3 S13 88.2(3) . . ?
N7 Mo3 S13 83.5(3) . . ?
N9 Mo3 S12 94.6(3) . . ?
N8 Mo3 S12 166.1(3) . . ?
N7 Mo3 S12 84.4(3) . . ?
S13 Mo3 S12 89.42(11) . . ?
N9 Mo3 S10 85.4(3) . . ?
N8 Mo3 S10 85.7(3) . . ?
N7 Mo3 S10 163.0(3) . . ?
S13 Mo3 S10 107.48(11) . . ?
S12 Mo3 S10 108.04(11) . . ?
N9 Mo3 Mo2 97.3(3) . . ?
N8 Mo3 Mo2 139.5(3) . . ?
N7 Mo3 Mo2 138.7(3) . . ?
S13 Mo3 Mo2 97.15(9) . . ?
S12 Mo3 Mo2 54.42(8) . . ?
S10 Mo3 Mo2 54.30(8) . . ?
N9 Mo3 Mo1 139.8(3) . . ?
N8 Mo3 Mo1 93.6(3) . . ?
N7 Mo3 Mo1 137.4(3) . . ?
S13 Mo3 Mo1 53.92(8) . . ?
S12 Mo3 Mo1 96.09(8) . . ?
S10 Mo3 Mo1 54.53(7) . . ?
Mo2 Mo3 Mo1 59.73(4) . . ?
Mo2 S10 Mo3 71.17(9) . . ?
Mo2 S10 Mo1 70.85(8) . . ?
Mo3 S10 Mo1 71.19(8) . . ?
Mo2 S11 Mo1 70.98(9) . . ?
Mo2 S11 Sn1 97.58(10) . . ?
Mo1 S11 Sn1 94.91(10) . . ?
Mo2 S12 Mo3 71.11(9) . . ?
Mo2 S12 Sn1 97.47(10) . . ?
Mo3 S12 Sn1 95.78(10) . . ?
Mo1 S13 Mo3 71.98(9) . . ?
Mo1 S13 Sn1 96.68(11) . . ?
Mo3 S13 Sn1 97.52(11) . . ?
Cl2 Sn1 Cl1 93.6(2) . . ?
Cl2 Sn1 Cl3 91.11(14) . . ?
Cl1 Sn1 Cl3 90.16(13) . . ?
Cl2 Sn1 S13 96.05(13) . . ?
Cl1 Sn1 S13 92.56(12) . . ?
Cl3 Sn1 S13 172.17(10) . . ?
Cl2 Sn1 S11 96.1(2) . . ?
Cl1 Sn1 S11 167.00(13) . . ?
Cl3 Sn1 S11 98.26(11) . . ?
S13 Sn1 S11 77.85(9) . . ?
Cl2 Sn1 S12 170.21(15) . . ?
Cl1 Sn1 S12 93.67(15) . . ?
Cl3 Sn1 S12 95.39(10) . . ?
S13 Sn1 S12 77.11(9) . . ?
S11 Sn1 S12 75.77(9) . . ?
C1 N1 Mo1 175.8(10) . . ?
N1 C1 S1 176.0(12) . . ?
C2 N2 Mo1 172.3(11) . . ?
N2 C2 S2 178.7(14) . . ?
C3 N3 Mo1 166.7(10) . . ?
N3 C3 S3 176.8(13) . . ?
C4 N4 Mo2 158.3(10) . . ?
N4 C4 S4 179.0(10) . . ?
C5 N5 Mo2 169.2(9) . . ?
N5 C5 S5 178.0(11) . . ?
C6 N6 Mo2 172.3(9) . . ?
N6 C6 S6 178.4(12) . . ?
C7 N7 Mo3 171.6(10) . . ?
N7 C7 S7 178.1(12) . . ?
C8 N8 Mo3 168.6(9) . . ?
N8 C8 S8 176.1(10) . . ?
C9 N9 Mo3 178.6(9) . . ?
N9 C9 S9 178.5(12) . . ?
C10A N10A C11A 116.4(32) . . ?
C10B N10B C11B 115.8(17) . . ?
C13 N11 C12 115.4(11) . . ?
C14 N12 C15 115.2(13) . . ?
C17 N13 C16 114.7(13) . . ?
C18 N14 C19 112.6(13) . . ?
C21 N15 C20 114.3(11) . . ?

loop_
_geom_bond_atom_site_label_1
_geom_bond_atom_site_label_2
_geom_bond_distance
_geom_bond_site_symmetry_2
_geom_bond_publ_flag
Mo1 N2 2.152(11) . ?
Mo1 N3 2.154(12) . ?
Mo1 N1 2.162(10) . ?
Mo1 S13 2.327(3) . ?
Mo1 S11 2.346(3) . ?
Mo1 S10 2.356(3) . ?
Mo1 Mo2 2.7226(14) . ?
Mo1 Mo3 2.7380(15) . ?
Mo2 N5 2.139(10) . ?
Mo2 N6 2.178(10) . ?
Mo2 N4 2.182(10) . ?
Mo2 S10 2.342(3) . ?
Mo2 S11 2.343(3) . ?
Mo2 S12 2.346(3) . ?
Mo2 Mo3 2.7292(15) . ?
Mo3 N9 2.138(10) . ?
Mo3 N8 2.155(10) . ?
Mo3 N7 2.158(10) . ?
Mo3 S13 2.332(3) . ?
Mo3 S12 2.347(3) . ?
Mo3 S10 2.348(3) . ?
S11 Sn1 2.664(3) . ?
S12 Sn1 2.666(3) . ?
S13 Sn1 2.616(3) . ?
Sn1 Cl2 2.446(4) . ?
Sn1 Cl1 2.461(4) . ?
Sn1 Cl3 2.474(3) . ?
N1 C1 1.155(14) . ?
C1 S1 1.659(12) . ?
N2 C2 1.14(2) . ?
C2 S2 1.63(2) . ?
N3 C3 1.17(2) . ?
C3 S3 1.635(14) . ?
N4 C4 1.16(2) . ?
C4 S4 1.635(14) . ?
N5 C5 1.168(15) . ?
C5 S5 1.618(14) . ?
N6 C6 1.157(14) . ?
C6 S6 1.623(12) . ?
N7 C7 1.137(15) . ?
C7 S7 1.666(14) . ?
N8 C8 1.155(15) . ?
C8 S8 1.635(14) . ?
N9 C9 1.167(15) . ?
C9 S9 1.624(13) . ?
N10A C10A 1.48(3) . ?
N10A C11A 1.49(3) . ?
N10B C10B 1.46(2) . ?
N10B C11B 1.51(2) . ?
N11 C13 1.482(14) . ?
N11 C12 1.49(2) . ?
N12 C14 1.43(2) . ?
N12 C15 1.45(2) . ?
N13 C17 1.47(2) . ?
N13 C16 1.51(2) . ?
N14 C18 1.48(2) . ?
N14 C19 1.49(2) . ?
N15 C21 1.46(2) . ?
N15 C20 1.48(2) . ?
O1 O1 1.02(3) 2_656 ?
